data_2002765
loop_
_publ_author_name
'Sedello, O'
'Mueller-Buschbaum, Hk'

_publ_section_title
;
Zur Kristallstruktur von (Cu, Mn)3.66 Mo3 O12
;
_journal_name_full
;
Zeitschrift fuer Naturforschung, Teil B. Anorganische Chemie,
Organische Chemie (42,1987-)
;
_journal_page_first 447
_journal_page_last 449
_journal_volume 51
_journal_year 1996
_chemical_formula_structural '(Cu2.86 Mn0.8) Mo3 O12'
_chemical_formula_sum 'Cu2.86 Mn0.8 Mo3 O12'
_chemical_name_systematic
;
Copper manganese molybdenum oxide (2.9/0.8/3/12)
;
_space_group_IT_number 62
_symmetry_cell_setting orthorhombic
_symmetry_Int_Tables_number 62
_symmetry_space_group_name_Hall '-P 2ac 2n'
_symmetry_space_group_name_H-M 'P n m a'
_cell_angle_alpha 90
_cell_angle_beta 90
_cell_angle_gamma 90
_cell_formula_units_Z 4
_cell_length_a 5.1541(9)
_cell_length_b 10.7876(12)
_cell_length_c 18.114(3)
_cell_volume 1007.1
_refine_ls_R_factor_all 0.1671
_cod_original_formula_sum 'Cu2.86 Mn.8 Mo3 O12'
_cod_database_code 2002765

loop_
_symmetry_equiv_pos_as_xyz
x,y,z
1/2+x,1/2-y,1/2-z
-x,1/2+y,-z
1/2-x,-y,1/2+z
-x,-y,-z
1/2-x,1/2+y,1/2+z
x,1/2-y,z
1/2+x,y,1/2-z

loop_
_atom_site_aniso_label
_atom_site_aniso_U_11
_atom_site_aniso_U_12
_atom_site_aniso_U_13
_atom_site_aniso_U_22
_atom_site_aniso_U_23
_atom_site_aniso_U_33
Mo1 0.010(1) 0. .000(1) 0.011(1) 0. 0.013(1)
Mo2 0.012(1) .000(1) 0.001(1) 0.013(1) 0.002(1) 0.014(1)
Cu1 0.007(1) 0. -0.005(1) 0.009(1) 0. 0.008(1)
Mn1 0.008(1) 0. .000(1) 0.010(1) 0. 0.018(1)
Cu2 0.010(1) .000(1) -0.001(1) 0.024(1) 0.009(1) 0.017(1)
Cu3 0.025(2) 0. 0.002(1) 0.011(1) 0. 0.018(1)
Mn2 0.023(2) 0. 0.005(2) 0.015(1) 0. 0.018(2)
O1 0.020(2) 0.001(2) 0.008(2) 0.020(2) .000(2) 0.024(2)
O2 0.025(3) 0. 0.006(3) 0.013(2) 0. 0.023(3)
O3 0.014(2) 0.003(1) 0.005(2) 0.017(2) 0.005(2) 0.026(2)
O4 0.015(2) 0. -0.002(2) 0.017(2) 0. 0.026(3)
O5 0.023(2) 0.002(2) 0.006(2) 0.0197(2) 0.004(2) 0.024(2)
O6 0.022(2) 0.002(2) .000(2) 0.019(2) -0.002(2) 0.022(2)
O7 0.018(2) 0.003(2) 0.003(2) 0.024(2) .000(2) 0.022(2)

loop_
_atom_site_label
_atom_site_type_symbol
_atom_site_symmetry_multiplicity
_atom_site_Wyckoff_symbol
_atom_site_fract_x
_atom_site_fract_y
_atom_site_fract_z
_atom_site_occupancy
_atom_site_attached_hydrogens
_atom_site_calc_flag
Mo1 Mo6+ 4 c 0.7276(1) 0.25 0.5572(1) 1. 0 d
Mo2 Mo6+ 8 d 0.7711(1) 0.4712(1) 0.3436(1) 1. 0 d
Cu1 Cu2+ 4 c 0.2345(4) 0.25 0.3005(1) 0.5 0 d
Mn1 Mn2+ 4 c 0.2700(4) 0.25 0.3155(1) 0.5 0 d
Cu2 Cu2+ 8 d 0.2516(1) 0.4189(1) 0.4707(1) 1. 0 d
Cu3 Cu2+ 4 c 0.3581(5) 0.25 0.7518(2) 0.36(3) 0 d
Mn2 Mn2+ 4 c 0.4483(6) 0.25 0.7496(2) 0.30(4) 0 d
O1 O2- 8 d 0.8515(6) 0.6082(3) 0.2973(2) 1. 0 d
O2 O2- 4 c 0.6429(9) 0.25 0.6498(3) 1. 0 d
O3 O2- 8 d 0.5811(6) 0.5067(3) 0.4236(2) 1. 0 d
O4 O2- 4 c 0.4524(8) 0.25 0.4961(3) 1. 0 d
O5 O2- 8 d 0.9218(6) 0.1178(3) 0.5384(2) 1. 0 d
O6 O2- 8 d 0.0521(6) 0.3863(3) 0.3727(2) 1. 0 d
O7 O2- 8 d 0.5711(6) 0.3765(3) 0.2885(2) 1. 0 d

loop_
_atom_type_symbol
_atom_type_oxidation_number
Mo6+ 6.000
Cu2+ 1.530
Mn2+ 2.000
O2- -2.000
